data_7052523
loop_
_publ_author_name
'Mansikkam\"aki, Heidi'
'Nissinen, Maija'
'Schalley, Christoph A.'
'Rissanen, Kari'

_publ_section_title
;
 Self-assembling resorcinarene capsules: solid and gas phase studies on
 encapsulation of small alkyl ammonium cations
;
_journal_issue 1
_journal_name_full 'New Journal of Chemistry'
_journal_page_first 88
_journal_paper_doi 10.1039/b207875a
_journal_volume 27
_journal_year 2003
_chemical_formula_sum 'C72 H96 Br N O22'
_chemical_formula_weight 1407.41
_space_group_IT_number 112
_symmetry_cell_setting tetragonal
_symmetry_space_group_name_Hall 'P -4 2c'
_symmetry_space_group_name_H-M 'P -4 2 c'
_atom_sites_solution_hydrogens geom
_atom_sites_solution_primary direct
_atom_sites_solution_secondary difmap
_audit_creation_method SHELXL-97
_cell_angle_alpha 90.00
_cell_angle_beta 90.00
_cell_angle_gamma 90.00
_cell_formula_units_Z 2
_cell_length_a 14.2645(7)
_cell_length_b 14.2645(7)
_cell_length_c 18.4532(9)
_cell_measurement_temperature 173(2)
_cell_volume 3754.8(3)
_computing_cell_refinement Denzo-SMN
_computing_data_collection collect
_computing_data_reduction Denzo-SMN
_computing_structure_refinement 'SHELXL-97 (Sheldrick, 1997)'
_computing_structure_solution 'SHELXL-97 (Sheldrick, 1997)'
_diffrn_ambient_temperature 173(2)
_diffrn_measured_fraction_theta_full 0.992
_diffrn_measured_fraction_theta_max 0.992
_diffrn_measurement_device_type 'Nonius Kappa CCD'
_diffrn_radiation_monochromator graphite
_diffrn_radiation_source 'fine-focus sealed tube'
_diffrn_radiation_type MoK\a
_diffrn_radiation_wavelength 0.71073
_diffrn_reflns_av_R_equivalents 0.0733
_diffrn_reflns_av_sigmaI/netI 0.0604
_diffrn_reflns_limit_h_max 16
_diffrn_reflns_limit_h_min -13
_diffrn_reflns_limit_k_max 16
_diffrn_reflns_limit_k_min -16
_diffrn_reflns_limit_l_max 21
_diffrn_reflns_limit_l_min -20
_diffrn_reflns_number 13197
_diffrn_reflns_theta_full 24.98
_diffrn_reflns_theta_max 24.98
_diffrn_reflns_theta_min 2.99
_exptl_absorpt_coefficient_mu 0.619
_exptl_absorpt_correction_T_max 0.9129
_exptl_absorpt_correction_T_min 0.8862
_exptl_absorpt_correction_type 'not used'
_exptl_crystal_colour colorless
_exptl_crystal_density_diffrn 1.245
_exptl_crystal_density_method 'not measured'
_exptl_crystal_description prisms
_exptl_crystal_F_000 1492
_exptl_crystal_size_max 0.20
_exptl_crystal_size_mid 0.20
_exptl_crystal_size_min 0.15
_refine_diff_density_max 1.010
_refine_diff_density_min -0.398
_refine_diff_density_rms 0.081
_refine_ls_abs_structure_details 'Flack H D (1983), Acta Cryst. A39, 876-881'
_refine_ls_abs_structure_Flack 0.03(4)
_refine_ls_extinction_method none
_refine_ls_goodness_of_fit_ref 1.068
_refine_ls_hydrogen_treatment mixed
_refine_ls_matrix_type full
_refine_ls_number_parameters 217
_refine_ls_number_reflns 3284
_refine_ls_number_restraints 1
_refine_ls_restrained_S_all 1.068
_refine_ls_R_factor_all 0.1313
_refine_ls_R_factor_gt 0.0878
_refine_ls_shift/su_max 0.000
_refine_ls_shift/su_mean 0.000
_refine_ls_structure_factor_coef Fsqd
_refine_ls_weighting_details 'calc w=1/[\s^2^(Fo^2^)+(0.1366P)^2^+3.6499P] where P=(Fo^2^+2Fc^2^)/3'
_refine_ls_weighting_scheme calc
_refine_ls_wR_factor_gt 0.2231
_refine_ls_wR_factor_ref 0.2541
_reflns_number_gt 2230
_reflns_number_total 3284
_reflns_threshold_expression >2sigma(I)
_cod_data_source_file b207875a.txt
_cod_data_source_block 4(1)2Br4MeOH3H2O
_cod_database_code 7052523

loop_
_symmetry_equiv_pos_as_xyz
'x, y, z'
'x, -y, -z+1/2'
'-x, -y, z'
'-x, y, -z+1/2'
'-y, -x, z+1/2'
'-y, x, -z'
'y, -x, -z'
'y, x, z+1/2'

loop_
_atom_site_label
_atom_site_type_symbol
_atom_site_fract_x
_atom_site_fract_y
_atom_site_fract_z
_atom_site_U_iso_or_equiv
_atom_site_adp_type
_atom_site_occupancy
_atom_site_symmetry_multiplicity
_atom_site_calc_flag
_atom_site_refinement_flags
_atom_site_disorder_assembly
_atom_site_disorder_group
Br1 Br 0.5000 0.0000 -0.14062(13) 0.0803(8) Uani 0.50 2 d SP A 1
O71 O 0.5000 0.0000 -0.1036(12) 0.089(6) Uiso 0.50 2 d SP B 2
C1 C 0.7512(4) -0.0058(5) 0.0730(3) 0.0464(14) Uani 1 1 d . . .
C2 C 0.7860(4) 0.0641(5) 0.1170(3) 0.0473(16) Uani 1 1 d . . .
H2 H 0.8339 0.0475 0.1504 0.057 Uiso 1 1 calc R . .
C3 C 0.7562(4) 0.1582(5) 0.1164(3) 0.0487(16) Uani 1 1 d . . .
C4 C 0.6854(5) 0.1805(5) 0.0674(3) 0.0526(16) Uani 1 1 d . . .
O4 O 0.6560(4) 0.2724(3) 0.0645(3) 0.0716(14) Uani 1 1 d . . .
H4 H 0.6085 0.2765 0.0378 0.107 Uiso 1 1 calc R . .
C5 C 0.6478(5) 0.1134(5) 0.0215(3) 0.0573(18) Uani 1 1 d . . .
H5 H 0.6005 0.1303 -0.0123 0.069 Uiso 1 1 calc R . .
C6 C 0.6786(5) 0.0225(5) 0.0250(3) 0.0577(19) Uani 1 1 d . . .
O6 O 0.6411(4) -0.0467(4) -0.0186(2) 0.0679(14) Uani 1 1 d . . .
H6C H 0.5916 -0.0269 -0.0379 0.102 Uiso 0.50 1 calc PR . .
C7 C 0.7975(4) 0.2316(5) 0.1679(3) 0.0488(16) Uani 1 1 d . . .
H7 H 0.7816 0.2944 0.1472 0.059 Uiso 1 1 calc R . .
C8 C 0.7485(4) 0.2252(4) 0.2419(3) 0.0447(14) Uani 1 1 d . . .
C9 C 0.7851(4) 0.1725(5) 0.2976(3) 0.0463(15) Uani 1 1 d . . .
H9 H 0.8424 0.1403 0.2892 0.056 Uiso 1 1 calc R . .
C10 C 0.7430(4) 0.1633(4) 0.3659(3) 0.0448(15) Uani 1 1 d . . .
O11 O 0.6084(4) 0.2052(4) 0.4394(2) 0.0675(14) Uani 1 1 d . . .
H11 H 0.6310 0.1632 0.4661 0.101 Uiso 1 1 calc R . .
C11 C 0.6599(4) 0.2108(5) 0.3761(3) 0.0501(16) Uani 1 1 d . . .
C12 C 0.6196(5) 0.2642(5) 0.3213(4) 0.0603(18) Uani 1 1 d . . .
H12 H 0.5613 0.2949 0.3291 0.072 Uiso 1 1 calc R . .
C13 C 0.6647(4) 0.2725(4) 0.2554(4) 0.0517(15) Uani 1 1 d . . .
O13 O 0.6214(4) 0.3267(4) 0.2043(3) 0.0742(16) Uani 1 1 d . . .
H13 H 0.6259 0.3009 0.1636 0.111 Uiso 1 1 calc R . .
C14 C 0.7884(4) 0.1043(5) 0.4262(3) 0.0516(16) Uani 1 1 d . . .
H14 H 0.7692 0.1335 0.4732 0.062 Uiso 1 1 calc R . .
C29 C 0.9054(5) 0.2269(6) 0.1728(4) 0.064(2) Uani 1 1 d . . .
H29A H 0.9326 0.2410 0.1252 0.096 Uiso 1 1 calc R . .
H29B H 0.9245 0.1639 0.1879 0.096 Uiso 1 1 calc R . .
H29C H 0.9277 0.2728 0.2083 0.096 Uiso 1 1 calc R . .
C30 C 0.8955(5) 0.1074(5) 0.4240(3) 0.0566(17) Uani 1 1 d . . .
H30A H 0.9168 0.1724 0.4291 0.085 Uiso 1 1 calc R . .
H30B H 0.9175 0.0822 0.3776 0.085 Uiso 1 1 calc R . .
H30C H 0.9209 0.0696 0.4637 0.085 Uiso 1 1 calc R . .
N1 N 0.5000 0.0000 0.2500 0.048(2) Uani 1 4 d S . .
C50 C 0.5595(8) 0.0597(9) 0.2069(6) 0.134(5) Uani 1 1 d . . .
H50A H 0.5941 0.1024 0.2388 0.201 Uiso 1 1 calc R . .
H50B H 0.5210 0.0961 0.1732 0.201 Uiso 1 1 calc R . .
H50C H 0.6040 0.0211 0.1796 0.201 Uiso 1 1 calc R . .
O60 O 0.5147(5) 0.3077(5) -0.0244(3) 0.0999(19) Uiso 1 1 d D . .
C61 C 0.5144(18) 0.2851(18) -0.0950(10) 0.134(6) Uiso 0.560(18) 1 d PD C 1
C61B C 0.513(3) 0.3717(19) -0.0764(14) 0.134(6) Uiso 0.440(18) 1 d PD C 2
O70 O 0.5000 0.5000 0.2500 0.181(8) Uiso 1 4 d S . .

loop_
_atom_site_aniso_label
_atom_site_aniso_U_11
_atom_site_aniso_U_22
_atom_site_aniso_U_33
_atom_site_aniso_U_23
_atom_site_aniso_U_13
_atom_site_aniso_U_12
Br1 0.0726(15) 0.121(2) 0.0472(12) 0.000 0.000 0.0310(15)
C1 0.045(3) 0.067(4) 0.027(2) 0.013(3) 0.014(2) 0.015(3)
C2 0.040(3) 0.075(5) 0.027(3) 0.010(3) 0.012(2) 0.016(3)
C3 0.040(3) 0.067(4) 0.039(3) 0.021(3) 0.008(3) 0.008(3)
C4 0.050(4) 0.055(4) 0.053(4) 0.017(3) 0.004(3) 0.004(3)
O4 0.083(4) 0.062(3) 0.070(3) 0.021(2) -0.019(3) 0.014(3)
C5 0.056(4) 0.073(5) 0.042(3) 0.021(3) -0.002(3) 0.021(4)
C6 0.062(4) 0.081(6) 0.030(3) 0.003(3) 0.011(3) 0.003(4)
O6 0.081(4) 0.084(4) 0.039(2) -0.001(2) -0.007(2) 0.022(3)
C7 0.040(4) 0.055(4) 0.052(3) 0.025(3) 0.004(3) 0.001(3)
C8 0.033(3) 0.047(3) 0.054(3) 0.014(3) 0.003(3) -0.004(3)
C9 0.037(3) 0.063(4) 0.039(3) 0.004(3) -0.001(2) -0.009(3)
C10 0.045(4) 0.052(4) 0.037(3) -0.010(3) -0.006(2) -0.013(3)
O11 0.068(3) 0.089(4) 0.045(2) -0.003(2) 0.018(2) 0.006(3)
C11 0.047(4) 0.066(4) 0.038(3) -0.009(3) 0.005(3) -0.005(3)
C12 0.048(4) 0.068(5) 0.065(4) 0.003(3) 0.018(3) 0.000(3)
C13 0.047(4) 0.056(4) 0.052(3) 0.015(3) 0.002(3) 0.005(3)
O13 0.063(3) 0.086(4) 0.073(3) 0.026(3) 0.008(3) 0.024(3)
C14 0.050(4) 0.073(4) 0.032(3) 0.005(3) -0.009(3) -0.020(3)
C29 0.048(4) 0.085(5) 0.058(4) 0.033(4) 0.009(3) -0.010(4)
C30 0.049(4) 0.077(5) 0.044(3) 0.009(3) -0.022(3) -0.019(3)
N1 0.039(6) 0.054(6) 0.053(5) 0.000 0.000 0.000
C50 0.112(8) 0.150(10) 0.140(9) -0.028(7) 0.088(7) -0.060(8)

loop_
_atom_type_symbol
_atom_type_description
_atom_type_scat_dispersion_real
_atom_type_scat_dispersion_imag
_atom_type_scat_source
C C 0.0033 0.0016 'International Tables Vol C Tables 4.2.6.8 and 6.1.1.4'
H H 0.0000 0.0000 'International Tables Vol C Tables 4.2.6.8 and 6.1.1.4'
N N 0.0061 0.0033 'International Tables Vol C Tables 4.2.6.8 and 6.1.1.4'
O O 0.0106 0.0060 'International Tables Vol C Tables 4.2.6.8 and 6.1.1.4'
Br Br -0.2901 2.4595 'International Tables Vol C Tables 4.2.6.8 and 6.1.1.4'

loop_
_geom_angle_atom_site_label_1
_geom_angle_atom_site_label_2
_geom_angle_atom_site_label_3
_geom_angle
_geom_angle_site_symmetry_1
_geom_angle_site_symmetry_3
_geom_angle_publ_flag
C2 C1 C6 115.1(6) . . ?
C2 C1 C14 122.9(5) . 2 ?
C6 C1 C14 121.9(6) . 2 ?
C1 C2 C3 125.2(6) . . ?
C4 C3 C2 116.2(6) . . ?
C4 C3 C7 121.7(6) . . ?
C2 C3 C7 122.1(5) . . ?
O4 C4 C5 121.1(6) . . ?
O4 C4 C3 117.6(6) . . ?
C5 C4 C3 121.3(6) . . ?
C6 C5 C4 120.0(6) . . ?
C5 C6 O6 121.6(6) . . ?
C5 C6 C1 122.2(7) . . ?
O6 C6 C1 116.2(6) . . ?
C3 C7 C8 109.6(5) . . ?
C3 C7 C29 112.9(6) . . ?
C8 C7 C29 113.6(5) . . ?
C9 C8 C13 117.1(5) . . ?
C9 C8 C7 121.5(5) . . ?
C13 C8 C7 121.4(5) . . ?
C8 C9 C10 124.0(6) . . ?
C11 C10 C9 116.4(6) . . ?
C11 C10 C14 122.1(5) . . ?
C9 C10 C14 121.5(6) . . ?
C10 C11 O11 122.9(6) . . ?
C10 C11 C12 121.7(6) . . ?
O11 C11 C12 115.2(6) . . ?
C13 C12 C11 119.6(6) . . ?
O13 C13 C12 116.4(6) . . ?
O13 C13 C8 122.5(5) . . ?
C12 C13 C8 121.1(6) . . ?
C1 C14 C30 112.3(6) 2 . ?
C1 C14 C10 111.7(4) 2 . ?
C30 C14 C10 112.6(5) . . ?
C50 N1 C50 107.6(10) 4_655 . ?
C50 N1 C50 113.1(10) 4_655 2 ?
C50 N1 C50 107.8(12) . 2 ?
C50 N1 C50 107.8(12) 4_655 3_655 ?
C50 N1 C50 113.1(10) . 3_655 ?
C50 N1 C50 107.6(10) 2 3_655 ?
C61B O60 C61 57.4(15) . . ?

loop_
_geom_bond_atom_site_label_1
_geom_bond_atom_site_label_2
_geom_bond_distance
_geom_bond_site_symmetry_2
_geom_bond_publ_flag
C1 C2 1.379(9) . ?
C1 C6 1.421(9) . ?
C1 C14 1.503(9) 2 ?
C2 C3 1.407(9) . ?
C3 C4 1.394(9) . ?
C3 C7 1.532(10) . ?
C4 O4 1.377(8) . ?
C4 C5 1.387(10) . ?
C5 C6 1.370(10) . ?
C6 O6 1.381(8) . ?
C7 C8 1.536(8) . ?
C7 C29 1.543(9) . ?
C8 C9 1.377(8) . ?
C8 C13 1.395(8) . ?
C9 C10 1.403(8) . ?
C10 C11 1.379(9) . ?
C10 C14 1.538(9) . ?
O11 C11 1.382(7) . ?
C11 C12 1.391(10) . ?
C12 C13 1.381(9) . ?
C13 O13 1.367(7) . ?
C14 C1 1.503(9) 2 ?
C14 C30 1.530(9) . ?
N1 C50 1.442(9) 4_655 ?
N1 C50 1.442(9) . ?
N1 C50 1.442(9) 2 ?
N1 C50 1.442(9) 3_655 ?
O60 C61B 1.324(19) . ?
O60 C61 1.342(18) . ?

loop_
_geom_hbond_atom_site_label_D
_geom_hbond_atom_site_label_H
_geom_hbond_atom_site_label_A
_geom_hbond_distance_DH
_geom_hbond_distance_HA
_geom_hbond_distance_DA
_geom_hbond_angle_DHA
_geom_hbond_site_symmetry_A
O4 H4 O60 0.84 1.82 2.648(8) 168.8 .
O6 H6C O71 0.84 1.82 2.638(14) 162.9 .
O6 H6C Br1 0.84 2.33 3.093(5) 150.6 .
O11 H11 O6 0.84 1.93 2.732(7) 159.6 2
O13 H13 O4 0.84 1.92 2.738(7) 164.1 .

loop_
_geom_torsion_atom_site_label_1
_geom_torsion_atom_site_label_2
_geom_torsion_atom_site_label_3
_geom_torsion_atom_site_label_4
_geom_torsion
_geom_torsion_site_symmetry_1
_geom_torsion_site_symmetry_2
_geom_torsion_site_symmetry_3
_geom_torsion_site_symmetry_4
_geom_torsion_publ_flag
C6 C1 C2 C3 -1.0(8) . . . . ?
C14 C1 C2 C3 177.4(5) 2 . . . ?
C1 C2 C3 C4 0.4(8) . . . . ?
C1 C2 C3 C7 179.1(5) . . . . ?
C2 C3 C4 O4 -178.8(5) . . . . ?
C7 C3 C4 O4 2.5(8) . . . . ?
C2 C3 C4 C5 -0.6(9) . . . . ?
C7 C3 C4 C5 -179.3(6) . . . . ?
O4 C4 C5 C6 179.6(6) . . . . ?
C3 C4 C5 C6 1.4(10) . . . . ?
C4 C5 C6 O6 178.4(6) . . . . ?
C4 C5 C6 C1 -2.0(10) . . . . ?
C2 C1 C6 C5 1.8(8) . . . . ?
C14 C1 C6 C5 -176.6(6) 2 . . . ?
C2 C1 C6 O6 -178.6(5) . . . . ?
C14 C1 C6 O6 3.0(8) 2 . . . ?
C4 C3 C7 C8 96.1(6) . . . . ?
C2 C3 C7 C8 -82.5(6) . . . . ?
C4 C3 C7 C29 -136.2(6) . . . . ?
C2 C3 C7 C29 45.2(7) . . . . ?
C3 C7 C8 C9 94.3(6) . . . . ?
C29 C7 C8 C9 -33.1(8) . . . . ?
C3 C7 C8 C13 -85.6(7) . . . . ?
C29 C7 C8 C13 147.1(6) . . . . ?
C13 C8 C9 C10 0.5(9) . . . . ?
C7 C8 C9 C10 -179.4(5) . . . . ?
C8 C9 C10 C11 0.1(9) . . . . ?
C8 C9 C10 C14 -179.1(6) . . . . ?
C9 C10 C11 O11 177.1(6) . . . . ?
C14 C10 C11 O11 -3.7(9) . . . . ?
C9 C10 C11 C12 0.6(9) . . . . ?
C14 C10 C11 C12 179.8(6) . . . . ?
C10 C11 C12 C13 -1.9(10) . . . . ?
O11 C11 C12 C13 -178.6(6) . . . . ?
C11 C12 C13 O13 -179.4(6) . . . . ?
C11 C12 C13 C8 2.5(10) . . . . ?
C9 C8 C13 O13 -179.7(6) . . . . ?
C7 C8 C13 O13 0.1(9) . . . . ?
C9 C8 C13 C12 -1.8(9) . . . . ?
C7 C8 C13 C12 178.1(6) . . . . ?
C11 C10 C14 C1 86.9(7) . . . 2 ?
C9 C10 C14 C1 -93.9(7) . . . 2 ?
C11 C10 C14 C30 -145.5(6) . . . . ?
C9 C10 C14 C30 33.7(8) . . . . ?
